data_7127027
loop_
_publ_author_name
'Takeda, Takashi'
'Akutagawa, Tomoyuki'

_publ_section_title
;
 Conformation change significantly affected the optical and electronic
 properties of arylsulfonamide-substituted anthraquinones.
;
_journal_issue 72
_journal_name_full 'Chemical communications (Cambridge, England)'
_journal_page_first 10564
_journal_page_last 10567
_journal_paper_doi 10.1039/d0cc04611f
_journal_volume 56
_journal_year 2020
_chemical_formula_moiety 'C32 H28 Cl6 N2 O6 S2'
_chemical_formula_sum 'C32 H28 Cl6 N2 O6 S2'
_chemical_formula_weight 813.42
_space_group_crystal_system monoclinic
_space_group_IT_number 15
_space_group_name_Hall '-C 2yc'
_space_group_name_H-M_alt 'C 1 2/c 1'
_atom_sites_solution_hydrogens geom
_atom_sites_solution_primary direct
_atom_sites_solution_secondary difmap
_audit_update_record
;
2020-07-01 deposited with the CCDC.	2020-08-06 downloaded from the CCDC.
;
_cell_angle_alpha 90.0000
_cell_angle_beta 102.745(7)
_cell_angle_gamma 90.0000
_cell_formula_units_Z 12
_cell_length_a 52.9762(19)
_cell_length_b 15.1879(5)
_cell_length_c 13.2000(5)
_cell_measurement_reflns_used 28350
_cell_measurement_temperature 100
_cell_measurement_theta_max 68.31
_cell_measurement_theta_min 3.04
_cell_volume 10359.0(7)
_computing_cell_refinement 'RAPID AUTO'
_computing_data_collection 'RAPID AUTO (Rigaku, ????)'
_computing_data_reduction 'RAPID AUTO'
_computing_molecular_graphics 'CrystalStructure 4.3'
_computing_publication_material 'CrystalStructure 4.3 (Rigaku, 2019)'
_computing_structure_refinement 'SHELXL Version 2018/3 (Sheldrick, 2008)'
_computing_structure_solution 'SIR2014 (Burla, et al., 2014)'
_diffrn_ambient_temperature 100
_diffrn_detector_area_resol_mean 10.000
_diffrn_measured_fraction_theta_full 0.988
_diffrn_measured_fraction_theta_max 0.987
_diffrn_measurement_device_type 'Rigaku R-AXIS RAPID'
_diffrn_measurement_method \w
_diffrn_radiation_type 'Cu K\a'
_diffrn_radiation_wavelength 1.54187
_diffrn_reflns_av_R_equivalents 0.0652
_diffrn_reflns_av_unetI/netI 0.0495
_diffrn_reflns_Laue_measured_fraction_full 0.988
_diffrn_reflns_Laue_measured_fraction_max 0.987
_diffrn_reflns_limit_h_max 63
_diffrn_reflns_limit_h_min -63
_diffrn_reflns_limit_k_max 18
_diffrn_reflns_limit_k_min -18
_diffrn_reflns_limit_l_max 14
_diffrn_reflns_limit_l_min -15
_diffrn_reflns_number 57350
_diffrn_reflns_point_group_measured_fraction_full 0.988
_diffrn_reflns_point_group_measured_fraction_max 0.987
_diffrn_reflns_theta_full 67.687
_diffrn_reflns_theta_max 68.253
_diffrn_reflns_theta_min 3.033
_diffrn_standards_number 0
_exptl_absorpt_coefficient_mu 6.076
_exptl_absorpt_correction_T_max 0.402
_exptl_absorpt_correction_T_min 0.200
_exptl_absorpt_correction_type multi-scan
_exptl_absorpt_process_details 'ABSCOR (Rigaku, 1995)'
_exptl_crystal_colour yellow
_exptl_crystal_density_diffrn 1.565
_exptl_crystal_density_method 'not measured'
_exptl_crystal_description block
_exptl_crystal_F_000 4992.00
_exptl_crystal_recrystallization_method 'Re-crystallisation from solvent: chloroform/hexane'
_exptl_crystal_size_max 0.250
_exptl_crystal_size_mid 0.250
_exptl_crystal_size_min 0.150
_refine_diff_density_max 0.92
_refine_diff_density_min -0.63
_refine_ls_extinction_method none
_refine_ls_goodness_of_fit_ref 1.069
_refine_ls_hydrogen_treatment constr
_refine_ls_number_parameters 649
_refine_ls_number_reflns 9364
_refine_ls_number_restraints 0
_refine_ls_R_factor_all 0.0677
_refine_ls_R_factor_gt 0.0541
_refine_ls_shift/su_max 0.001
_refine_ls_structure_factor_coef Fsqd
_refine_ls_weighting_details 'w = 1/[\s^2^(Fo^2^)+(0.0854P)^2^+10.0655P] where P=(Fo^2^+2Fc^2^)/3'
_refine_ls_weighting_scheme calc
_refine_ls_wR_factor_gt 0.1456
_refine_ls_wR_factor_ref 0.1561
_reflns_Friedel_coverage 0.000
_reflns_number_gt 7317
_reflns_number_total 9364
_reflns_threshold_expression F^2^>2.0\s(F^2^)
_cod_data_source_file d0cc04611f2.cif
_cod_data_source_block 200615TT2
_cod_depositor_comments 'Adding full bibliography for 7127026--7127027.cif.'
_cod_database_code 7127027

loop_
_space_group_symop_operation_xyz
'x, y, z'
'-x, y, -z+1/2'
'x+1/2, y+1/2, z'
'-x+1/2, y+1/2, -z+1/2'
'-x, -y, -z'
'x, -y, z-1/2'
'-x+1/2, -y+1/2, -z'
'x+1/2, -y+1/2, z-1/2'

loop_
_atom_site_label
_atom_site_type_symbol
_atom_site_fract_x
_atom_site_fract_y
_atom_site_fract_z
_atom_site_U_iso_or_equiv
_atom_site_adp_type
_atom_site_occupancy
_atom_site_site_symmetry_order
_atom_site_calc_flag
_atom_site_refinement_flags_posn
_atom_site_refinement_flags_adp
_atom_site_refinement_flags_occupancy
_atom_site_disorder_assembly
_atom_site_disorder_group
Cl1 Cl 0.28158(2) 0.79958(6) 0.20741(8) 0.0546(3) Uani 1 1 d . . . . .
Cl2 Cl 0.28613(2) 0.73419(5) 0.00803(8) 0.0406(2) Uani 1 1 d . . . . .
Cl3 Cl 0.30539(2) 0.90700(6) 0.07542(10) 0.0583(3) Uani 1 1 d . . . . .
Cl4 Cl 0.38560(2) 0.68970(6) 0.41381(9) 0.0584(3) Uani 1 1 d . . . . .
Cl5 Cl 0.35622(2) 0.83212(6) 0.30318(8) 0.0459(3) Uani 1 1 d . . . . .
Cl6 Cl 0.38197(2) 0.85295(7) 0.51816(8) 0.0495(3) Uani 1 1 d . . . . .
Cl7 Cl 0.45161(2) 0.77086(6) 0.53203(8) 0.0471(3) Uani 1 1 d . . . . .
Cl8 Cl 0.45812(3) 0.68450(7) 0.72894(9) 0.0733(4) Uani 1 1 d . . . . .
Cl9 Cl 0.47180(3) 0.59522(6) 0.55728(11) 0.0665(4) Uani 1 1 d . . . . .
S1 S 0.28011(2) 0.49387(5) 0.38569(7) 0.0303(2) Uani 1 1 d . . . . .
S2 S 0.38811(2) 0.52342(5) 0.08884(7) 0.0313(2) Uani 1 1 d . . . . .
S3 S 0.44451(2) 0.99212(5) 0.39647(7) 0.0310(2) Uani 1 1 d . . . . .
O1 O 0.28034(5) 0.31587(15) 0.2008(2) 0.0401(6) Uani 1 1 d . . . . .
O2 O 0.38032(5) 0.32093(16) 0.2050(3) 0.0532(8) Uani 1 1 d . . . . .
O3 O 0.25406(5) 0.47831(15) 0.3950(2) 0.0398(6) Uani 1 1 d . . . . .
O4 O 0.30078(5) 0.43887(14) 0.43837(19) 0.0358(6) Uani 1 1 d . . . . .
O5 O 0.41510(5) 0.50525(16) 0.0985(2) 0.0411(6) Uani 1 1 d . . . . .
O6 O 0.36921(5) 0.48298(14) 0.00857(18) 0.0351(6) Uani 1 1 d . . . . .
O7 O 0.45164(5) 0.81128(15) 0.2814(2) 0.0462(7) Uani 1 1 d . . . . .
O8 O 0.41803(5) 0.96998(16) 0.3914(2) 0.0410(6) Uani 1 1 d . . . . .
O9 O 0.46485(5) 0.94242(15) 0.46008(19) 0.0355(6) Uani 1 1 d . . . . .
N1 N 0.28000(5) 0.48584(17) 0.2628(2) 0.0282(6) Uani 1 1 d . . . . .
N2 N 0.38177(5) 0.49696(18) 0.2000(2) 0.0309(6) Uani 1 1 d . . . . .
N3 N 0.44866(5) 0.98637(17) 0.2776(2) 0.0295(6) Uani 1 1 d . . . . .
C1 C 0.30488(6) 0.4859(2) 0.2364(2) 0.0264(7) Uani 1 1 d . . . . .
C2 C 0.31656(7) 0.5651(2) 0.2243(3) 0.0299(7) Uani 1 1 d . . . . .
H1 H 0.307280 0.618518 0.225309 0.036 Uiso 1 1 calc R U . . .
C3 C 0.34171(7) 0.5674(2) 0.2107(3) 0.0293(7) Uani 1 1 d . . . . .
H2 H 0.349598 0.622388 0.202525 0.035 Uiso 1 1 calc R U . . .
C4 C 0.35542(6) 0.4903(2) 0.2089(3) 0.0273(7) Uani 1 1 d . . . . .
C5 C 0.34373(6) 0.4080(2) 0.2179(3) 0.0274(7) Uani 1 1 d . . . . .
C6 C 0.35829(7) 0.3233(2) 0.2187(3) 0.0322(8) Uani 1 1 d . . . . .
C7 C 0.34541(7) 0.2406(2) 0.2380(3) 0.0320(8) Uani 1 1 d . . . . .
C8 C 0.35972(8) 0.1621(2) 0.2503(3) 0.0371(9) Uani 1 1 d . . . . .
H3 H 0.377283 0.162313 0.244535 0.045 Uiso 1 1 calc R U . . .
C9 C 0.34820(9) 0.0849(2) 0.2706(3) 0.0464(10) Uani 1 1 d . . . . .
H4 H 0.357933 0.031833 0.279446 0.056 Uiso 1 1 calc R U . . .
C10 C 0.32243(9) 0.0838(2) 0.2784(3) 0.0461(10) Uani 1 1 d . . . . .
H5 H 0.314750 0.030365 0.293813 0.055 Uiso 1 1 calc R U . . .
C11 C 0.30809(8) 0.1600(2) 0.2638(3) 0.0385(9) Uani 1 1 d . . . . .
H6 H 0.290394 0.158773 0.267653 0.046 Uiso 1 1 calc R U . . .
C12 C 0.31936(7) 0.2390(2) 0.2435(3) 0.0314(8) Uani 1 1 d . . . . .
C13 C 0.30379(7) 0.3204(2) 0.2246(3) 0.0294(7) Uani 1 1 d . . . . .
C14 C 0.31781(6) 0.4064(2) 0.2284(2) 0.0260(7) Uani 1 1 d . . . . .
C15 C 0.25821(7) 0.5218(2) 0.1848(3) 0.0397(9) Uani 1 1 d . . . . .
H7A H 0.242335 0.518363 0.211167 0.048 Uiso 1 1 calc R U . . .
H8B H 0.261745 0.583465 0.170782 0.048 Uiso 1 1 calc R U . . .
H9C H 0.256031 0.487672 0.120448 0.048 Uiso 1 1 calc R U . . .
C16 C 0.40260(7) 0.4881(2) 0.2929(3) 0.0367(8) Uani 1 1 d . . . . .
H10A H 0.419361 0.494238 0.273751 0.044 Uiso 1 1 calc R U . . .
H11B H 0.400828 0.534037 0.343005 0.044 Uiso 1 1 calc R U . . .
H12C H 0.401546 0.430063 0.324182 0.044 Uiso 1 1 calc R U . . .
C17 C 0.28794(7) 0.6035(2) 0.4228(3) 0.0275(7) Uani 1 1 d . . . . .
C18 C 0.26827(7) 0.6656(2) 0.4106(3) 0.0314(8) Uani 1 1 d . . . . .
H13 H 0.250699 0.648438 0.387389 0.038 Uiso 1 1 calc R U . . .
C19 C 0.27470(7) 0.7525(2) 0.4327(3) 0.0330(8) Uani 1 1 d . . . . .
H14 H 0.261323 0.795232 0.425490 0.040 Uiso 1 1 calc R U . . .
C20 C 0.30024(7) 0.7790(2) 0.4652(3) 0.0319(8) Uani 1 1 d . . . . .
C21 C 0.31950(7) 0.7150(2) 0.4786(3) 0.0313(8) Uani 1 1 d . . . . .
H15 H 0.337057 0.731916 0.502937 0.038 Uiso 1 1 calc R U . . .
C22 C 0.31358(6) 0.6275(2) 0.4572(3) 0.0286(7) Uani 1 1 d . . . . .
H16 H 0.326908 0.584477 0.465859 0.034 Uiso 1 1 calc R U . . .
C23 C 0.30696(8) 0.8745(2) 0.4860(3) 0.0418(9) Uani 1 1 d . . . . .
H17A H 0.325779 0.880894 0.508126 0.050 Uiso 1 1 calc R U . . .
H18B H 0.300697 0.908719 0.422406 0.050 Uiso 1 1 calc R U . . .
H19C H 0.298769 0.896253 0.540848 0.050 Uiso 1 1 calc R U . . .
C24 C 0.38349(6) 0.6382(2) 0.0747(3) 0.0291(7) Uani 1 1 d . . . . .
C25 C 0.36116(7) 0.6705(2) 0.0108(3) 0.0311(8) Uani 1 1 d . . . . .
H20 H 0.348652 0.631374 -0.027744 0.037 Uiso 1 1 calc R U . . .
C26 C 0.35724(7) 0.7608(2) 0.0035(3) 0.0332(8) Uani 1 1 d . . . . .
H21 H 0.341920 0.783292 -0.040287 0.040 Uiso 1 1 calc R U . . .
C27 C 0.37529(7) 0.8188(2) 0.0592(3) 0.0317(8) Uani 1 1 d . . . . .
C28 C 0.39755(7) 0.7847(2) 0.1246(3) 0.0375(9) Uani 1 1 d . . . . .
H22 H 0.409918 0.823797 0.163992 0.045 Uiso 1 1 calc R U . . .
C29 C 0.40185(7) 0.6953(2) 0.1329(3) 0.0353(8) Uani 1 1 d . . . . .
H23 H 0.417038 0.672726 0.177495 0.042 Uiso 1 1 calc R U . . .
C30 C 0.37118(7) 0.9168(2) 0.0508(3) 0.0389(9) Uani 1 1 d . . . . .
H24A H 0.385886 0.946876 0.095436 0.047 Uiso 1 1 calc R U . . .
H25B H 0.369727 0.935275 -0.021434 0.047 Uiso 1 1 calc R U . . .
H26C H 0.355240 0.932164 0.072836 0.047 Uiso 1 1 calc R U . . .
C31 C 0.47482(6) 0.9814(2) 0.2640(3) 0.0282(7) Uani 1 1 d . . . . .
C32 C 0.48742(6) 1.0599(2) 0.2558(3) 0.0308(8) Uani 1 1 d . . . . .
H27 H 0.478635 1.114195 0.258148 0.037 Uiso 1 1 calc R U . . .
C33 C 0.48796(8) 0.5731(2) 0.2626(3) 0.0471(10) Uani 1 1 d . . . . .
H28 H 0.479870 0.518866 0.272241 0.057 Uiso 1 1 calc R U . . .
C34 C 0.47576(8) 0.6512(2) 0.2737(3) 0.0393(9) Uani 1 1 d . . . . .
H29 H 0.459189 0.650919 0.290207 0.047 Uiso 1 1 calc R U . . .
C35 C 0.48775(7) 0.7313(2) 0.2606(3) 0.0325(8) Uani 1 1 d . . . . .
C36 C 0.47364(7) 0.8146(2) 0.2674(3) 0.0334(8) Uani 1 1 d . . . . .
C37 C 0.48727(6) 0.9003(2) 0.2582(3) 0.0292(7) Uani 1 1 d . . . . .
C38 C 0.43028(7) 1.0351(2) 0.1961(3) 0.0387(9) Uani 1 1 d . . . . .
H30A H 0.413086 1.034751 0.212238 0.046 Uiso 1 1 calc R U . . .
H31B H 0.436204 1.096000 0.193431 0.046 Uiso 1 1 calc R U . . .
H32C H 0.429368 1.006791 0.128670 0.046 Uiso 1 1 calc R U . . .
C39 C 0.44879(7) 1.1033(2) 0.4331(3) 0.0305(8) Uani 1 1 d . . . . .
C40 C 0.42758(7) 1.1590(2) 0.4159(3) 0.0355(8) Uani 1 1 d . . . . .
H33 H 0.410651 1.136132 0.391191 0.043 Uiso 1 1 calc R U . . .
C41 C 0.43120(7) 1.2479(2) 0.4349(3) 0.0367(8) Uani 1 1 d . . . . .
H34 H 0.416630 1.286017 0.423089 0.044 Uiso 1 1 calc R U . . .
C42 C 0.45588(7) 1.2826(2) 0.4713(3) 0.0342(8) Uani 1 1 d . . . . .
C43 C 0.47682(7) 1.2247(2) 0.4894(3) 0.0320(8) Uani 1 1 d . . . . .
H35 H 0.493764 1.247157 0.515054 0.038 Uiso 1 1 calc R U . . .
C44 C 0.47356(7) 1.1358(2) 0.4711(3) 0.0311(8) Uani 1 1 d . . . . .
H36 H 0.488040 1.097278 0.484340 0.037 Uiso 1 1 calc R U . . .
C45 C 0.45970(8) 1.3791(2) 0.4896(3) 0.0433(9) Uani 1 1 d . . . . .
H37A H 0.478174 1.391426 0.514931 0.052 Uiso 1 1 calc R U . . .
H38B H 0.453242 1.410892 0.424505 0.052 Uiso 1 1 calc R U . . .
H39C H 0.450197 1.398226 0.541576 0.052 Uiso 1 1 calc R U . . .
C46 C 0.28122(7) 0.8284(2) 0.0788(3) 0.0327(8) Uani 1 1 d . . . . .
H40 H 0.263967 0.854375 0.046649 0.039 Uiso 1 1 calc R U . . .
C47 C 0.38386(8) 0.8043(2) 0.3989(3) 0.0382(9) Uani 1 1 d . . . . .
H41 H 0.399702 0.825966 0.377324 0.046 Uiso 1 1 calc R U . . .
C48 C 0.45039(8) 0.6695(2) 0.5944(3) 0.0371(9) Uani 1 1 d . . . . .
H42 H 0.432426 0.645406 0.573470 0.045 Uiso 1 1 calc R U . . .

loop_
_atom_site_aniso_label
_atom_site_aniso_U_11
_atom_site_aniso_U_22
_atom_site_aniso_U_33
_atom_site_aniso_U_23
_atom_site_aniso_U_13
_atom_site_aniso_U_12
Cl1 0.0875(8) 0.0413(5) 0.0376(6) 0.0046(4) 0.0192(5) 0.0171(5)
Cl2 0.0453(5) 0.0323(4) 0.0485(6) -0.0133(4) 0.0194(4) -0.0021(4)
Cl3 0.0593(7) 0.0299(5) 0.0957(9) -0.0116(5) 0.0386(6) -0.0092(4)
Cl4 0.0716(7) 0.0244(4) 0.0669(8) 0.0014(4) -0.0113(6) -0.0028(4)
Cl5 0.0578(6) 0.0389(5) 0.0411(6) 0.0080(4) 0.0107(5) 0.0056(4)
Cl6 0.0586(6) 0.0503(6) 0.0431(6) -0.0120(4) 0.0183(5) -0.0216(5)
Cl7 0.0535(6) 0.0345(5) 0.0569(7) 0.0182(4) 0.0197(5) 0.0067(4)
Cl8 0.1324(12) 0.0509(6) 0.0405(7) -0.0010(5) 0.0272(7) -0.0232(7)
Cl9 0.0909(9) 0.0303(5) 0.0943(9) 0.0059(5) 0.0550(8) 0.0086(5)
S1 0.0361(5) 0.0257(4) 0.0335(5) 0.0011(3) 0.0169(4) -0.0044(3)
S2 0.0344(5) 0.0274(4) 0.0365(5) 0.0008(3) 0.0176(4) 0.0002(3)
S3 0.0323(5) 0.0292(4) 0.0338(5) 0.0068(3) 0.0122(4) -0.0011(3)
O1 0.0364(15) 0.0339(13) 0.0496(17) -0.0065(11) 0.0084(12) -0.0081(11)
O2 0.0408(16) 0.0323(14) 0.091(2) -0.0095(14) 0.0252(16) 0.0015(11)
O3 0.0403(15) 0.0356(13) 0.0507(17) -0.0043(11) 0.0258(13) -0.0110(11)
O4 0.0481(15) 0.0276(12) 0.0345(15) 0.0068(10) 0.0156(12) -0.0002(10)
O5 0.0365(14) 0.0348(13) 0.0592(18) 0.0069(12) 0.0263(13) 0.0045(11)
O6 0.0475(15) 0.0299(12) 0.0314(14) -0.0032(10) 0.0164(12) -0.0011(11)
O7 0.0409(16) 0.0297(13) 0.067(2) 0.0030(12) 0.0104(14) -0.0065(11)
O8 0.0365(14) 0.0394(14) 0.0512(17) 0.0080(12) 0.0183(13) -0.0064(11)
O9 0.0397(14) 0.0336(12) 0.0337(15) 0.0120(10) 0.0090(11) 0.0043(10)
N1 0.0295(15) 0.0287(14) 0.0276(16) -0.0026(12) 0.0091(12) -0.0008(11)
N2 0.0291(15) 0.0343(15) 0.0311(17) 0.0040(12) 0.0109(13) -0.0010(12)
N3 0.0310(16) 0.0259(13) 0.0305(17) 0.0022(12) 0.0046(13) 0.0001(11)
C1 0.0305(18) 0.0279(16) 0.0224(18) -0.0005(13) 0.0092(14) -0.0004(13)
C2 0.039(2) 0.0247(16) 0.028(2) 0.0011(13) 0.0115(15) 0.0031(14)
C3 0.0372(19) 0.0239(16) 0.032(2) 0.0003(13) 0.0179(16) -0.0039(13)
C4 0.0317(18) 0.0274(16) 0.0251(18) -0.0012(13) 0.0111(15) -0.0028(13)
C5 0.0342(19) 0.0262(16) 0.0231(18) -0.0016(13) 0.0091(14) -0.0001(13)
C6 0.038(2) 0.0287(17) 0.031(2) -0.0035(14) 0.0091(16) 0.0012(14)
C7 0.045(2) 0.0240(16) 0.0270(19) -0.0005(13) 0.0090(16) 0.0024(14)
C8 0.054(2) 0.0311(18) 0.026(2) -0.0003(15) 0.0079(17) 0.0093(16)
C9 0.084(3) 0.0269(18) 0.030(2) 0.0025(15) 0.016(2) 0.0105(19)
C10 0.079(3) 0.0235(17) 0.038(2) 0.0016(15) 0.020(2) -0.0056(18)
C11 0.055(2) 0.0273(17) 0.035(2) -0.0027(15) 0.0127(18) -0.0091(16)
C12 0.047(2) 0.0233(16) 0.0246(19) -0.0026(13) 0.0101(16) -0.0042(14)
C13 0.037(2) 0.0278(17) 0.0241(19) -0.0038(13) 0.0080(15) -0.0057(14)
C14 0.0317(18) 0.0253(16) 0.0216(18) -0.0009(13) 0.0069(14) -0.0036(13)
C15 0.031(2) 0.047(2) 0.040(2) -0.0042(17) 0.0068(17) 0.0034(16)
C16 0.034(2) 0.0365(19) 0.038(2) -0.0009(16) 0.0059(17) 0.0025(15)
C17 0.0343(19) 0.0272(16) 0.0239(18) 0.0021(13) 0.0127(15) -0.0030(13)
C18 0.0320(19) 0.0350(18) 0.029(2) -0.0050(15) 0.0103(15) -0.0005(14)
C19 0.039(2) 0.0314(17) 0.031(2) -0.0025(14) 0.0118(16) 0.0045(15)
C20 0.043(2) 0.0307(17) 0.0219(19) -0.0003(14) 0.0064(15) -0.0023(15)
C21 0.0332(19) 0.0341(18) 0.027(2) 0.0026(14) 0.0083(15) -0.0051(14)
C22 0.0316(18) 0.0319(17) 0.0227(18) 0.0021(14) 0.0066(14) 0.0009(14)
C23 0.057(3) 0.0278(18) 0.039(2) -0.0025(16) 0.0074(19) -0.0048(17)
C24 0.0316(19) 0.0273(16) 0.032(2) 0.0006(14) 0.0147(15) -0.0028(13)
C25 0.037(2) 0.0306(17) 0.027(2) 0.0011(14) 0.0110(15) -0.0036(14)
C26 0.039(2) 0.0343(18) 0.028(2) 0.0009(15) 0.0110(16) -0.0003(15)
C27 0.038(2) 0.0293(17) 0.031(2) -0.0003(14) 0.0147(16) -0.0019(14)
C28 0.036(2) 0.0335(18) 0.043(2) -0.0036(16) 0.0091(17) -0.0084(15)
C29 0.0301(19) 0.0351(18) 0.040(2) 0.0040(16) 0.0063(16) -0.0022(15)
C30 0.044(2) 0.0316(18) 0.043(2) -0.0005(16) 0.0134(18) -0.0039(16)
C31 0.0320(18) 0.0273(16) 0.0265(19) 0.0014(13) 0.0090(15) -0.0007(13)
C32 0.039(2) 0.0226(16) 0.034(2) 0.0020(14) 0.0154(16) 0.0019(14)
C33 0.071(3) 0.0259(18) 0.040(2) 0.0026(16) 0.002(2) -0.0053(17)
C34 0.054(2) 0.0280(18) 0.032(2) 0.0021(15) -0.0007(18) -0.0060(16)
C35 0.044(2) 0.0240(16) 0.0252(19) -0.0002(13) -0.0013(16) -0.0019(14)
C36 0.039(2) 0.0253(17) 0.033(2) 0.0015(14) 0.0016(16) -0.0037(14)
C37 0.0368(19) 0.0231(16) 0.0268(19) 0.0000(13) 0.0049(15) -0.0017(13)
C38 0.035(2) 0.045(2) 0.034(2) 0.0042(17) 0.0010(17) 0.0042(16)
C39 0.0330(19) 0.0310(17) 0.030(2) 0.0024(14) 0.0135(15) 0.0023(14)
C40 0.0306(19) 0.041(2) 0.036(2) 0.0006(16) 0.0117(16) 0.0016(15)
C41 0.036(2) 0.042(2) 0.034(2) 0.0005(16) 0.0117(16) 0.0109(16)
C42 0.043(2) 0.0368(19) 0.025(2) -0.0015(15) 0.0131(16) 0.0048(16)
C43 0.0332(19) 0.0395(19) 0.0243(19) -0.0023(15) 0.0083(15) 0.0014(15)
C44 0.0292(18) 0.0371(18) 0.0274(19) 0.0013(15) 0.0069(15) 0.0032(14)
C45 0.050(2) 0.037(2) 0.044(2) -0.0067(17) 0.0138(19) 0.0060(17)
C46 0.037(2) 0.0252(16) 0.038(2) -0.0028(14) 0.0129(16) 0.0017(14)
C47 0.051(2) 0.0275(17) 0.036(2) -0.0004(15) 0.0099(18) -0.0036(16)
C48 0.046(2) 0.0269(17) 0.041(2) 0.0051(15) 0.0159(18) -0.0002(15)

loop_
_atom_type_symbol
_atom_type_description
_atom_type_scat_dispersion_real
_atom_type_scat_dispersion_imag
_atom_type_scat_source
C C 0.0181 0.0091
;
International Tables for Crystallography
(Vol. C, Tables 4.2.6.8 and 6.1.1.4)
;
H H 0.0000 0.0000
;
International Tables for Crystallography
(Vol. C, Table 6.1.1.4)
;
N N 0.0311 0.0180
;
International Tables for Crystallography
(Vol. C, Tables 4.2.6.8 and 6.1.1.4)
;
O O 0.0492 0.0322
;
International Tables for Crystallography
(Vol. C, Tables 4.2.6.8 and 6.1.1.4)
;
S S 0.3331 0.5567
;
International Tables for Crystallography
(Vol. C, Tables 4.2.6.8 and 6.1.1.4)
;
Cl Cl 0.3639 0.7018
;
International Tables for Crystallography
(Vol. C, Tables 4.2.6.8 and 6.1.1.4)
;

loop_
_geom_angle_atom_site_label_1
_geom_angle_atom_site_label_2
_geom_angle_atom_site_label_3
_geom_angle
_geom_angle_site_symmetry_1
_geom_angle_site_symmetry_3
_geom_angle_publ_flag
O4 S1 O3 120.74(15) . . ?
O4 S1 N1 105.99(14) . . ?
O3 S1 N1 106.34(15) . . ?
O4 S1 C17 108.02(16) . . ?
O3 S1 C17 107.75(15) . . ?
N1 S1 C17 107.33(14) . . ?
O6 S2 O5 120.38(15) . . ?
O6 S2 N2 108.25(14) . . ?
O5 S2 N2 105.82(16) . . ?
O6 S2 C24 106.78(16) . . ?
O5 S2 C24 108.17(15) . . ?
N2 S2 C24 106.75(15) . . ?
O9 S3 O8 120.58(15) . . ?
O9 S3 N3 107.01(14) . . ?
O8 S3 N3 106.33(15) . . ?
O9 S3 C39 108.16(16) . . ?
O8 S3 C39 107.73(15) . . ?
N3 S3 C39 106.19(15) . . ?
C1 N1 C15 116.8(3) . . ?
C1 N1 S1 116.1(2) . . ?
C15 N1 S1 120.0(2) . . ?
C4 N2 C16 119.6(3) . . ?
C4 N2 S2 119.4(2) . . ?
C16 N2 S2 120.8(2) . . ?
C31 N3 C38 115.7(3) . . ?
C31 N3 S3 117.4(2) . . ?
C38 N3 S3 117.7(2) . . ?
C2 C1 C14 120.2(3) . . ?
C2 C1 N1 119.3(3) . . ?
C14 C1 N1 120.5(3) . . ?
C1 C2 C3 120.5(3) . . ?
C1 C2 H1 119.8 . . ?
C3 C2 H1 119.8 . . ?
C4 C3 C2 120.4(3) . . ?
C4 C3 H2 119.8 . . ?
C2 C3 H2 119.8 . . ?
C3 C4 C5 120.5(3) . . ?
C3 C4 N2 117.9(3) . . ?
C5 C4 N2 121.6(3) . . ?
C14 C5 C4 118.6(3) . . ?
C14 C5 C6 119.7(3) . . ?
C4 C5 C6 121.7(3) . . ?
O2 C6 C7 119.6(3) . . ?
O2 C6 C5 122.1(3) . . ?
C7 C6 C5 118.3(3) . . ?
C12 C7 C8 119.6(3) . . ?
C12 C7 C6 121.5(3) . . ?
C8 C7 C6 118.9(3) . . ?
C9 C8 C7 119.7(4) . . ?
C9 C8 H3 120.1 . . ?
C7 C8 H3 120.1 . . ?
C8 C9 C10 120.6(3) . . ?
C8 C9 H4 119.7 . . ?
C10 C9 H4 119.7 . . ?
C11 C10 C9 120.0(3) . . ?
C11 C10 H5 120.0 . . ?
C9 C10 H5 120.0 . . ?
C10 C11 C12 120.3(4) . . ?
C10 C11 H6 119.8 . . ?
C12 C11 H6 119.8 . . ?
C11 C12 C7 119.7(3) . . ?
C11 C12 C13 120.4(3) . . ?
C7 C12 C13 119.9(3) . . ?
O1 C13 C12 119.9(3) . . ?
O1 C13 C14 122.0(3) . . ?
C12 C13 C14 118.0(3) . . ?
C1 C14 C5 119.6(3) . . ?
C1 C14 C13 120.4(3) . . ?
C5 C14 C13 119.9(3) . . ?
N1 C15 H7A 109.5 . . ?
N1 C15 H8B 109.5 . . ?
H7A C15 H8B 109.5 . . ?
N1 C15 H9C 109.5 . . ?
H7A C15 H9C 109.5 . . ?
H8B C15 H9C 109.5 . . ?
N2 C16 H10A 109.5 . . ?
N2 C16 H11B 109.5 . . ?
H10A C16 H11B 109.5 . . ?
N2 C16 H12C 109.5 . . ?
H10A C16 H12C 109.5 . . ?
H11B C16 H12C 109.5 . . ?
C22 C17 C18 121.2(3) . . ?
C22 C17 S1 119.7(3) . . ?
C18 C17 S1 119.0(3) . . ?
C19 C18 C17 118.8(3) . . ?
C19 C18 H13 120.6 . . ?
C17 C18 H13 120.6 . . ?
C18 C19 C20 121.5(3) . . ?
C18 C19 H14 119.3 . . ?
C20 C19 H14 119.3 . . ?
C19 C20 C21 118.3(3) . . ?
C19 C20 C23 120.8(3) . . ?
C21 C20 C23 120.9(3) . . ?
C22 C21 C20 121.3(3) . . ?
C22 C21 H15 119.3 . . ?
C20 C21 H15 119.3 . . ?
C21 C22 C17 118.9(3) . . ?
C21 C22 H16 120.6 . . ?
C17 C22 H16 120.6 . . ?
C20 C23 H17A 109.5 . . ?
C20 C23 H18B 109.5 . . ?
H17A C23 H18B 109.5 . . ?
C20 C23 H19C 109.5 . . ?
H17A C23 H19C 109.5 . . ?
H18B C23 H19C 109.5 . . ?
C25 C24 C29 120.8(3) . . ?
C25 C24 S2 119.7(3) . . ?
C29 C24 S2 119.4(3) . . ?
C24 C25 C26 119.2(3) . . ?
C24 C25 H20 120.4 . . ?
C26 C25 H20 120.4 . . ?
C27 C26 C25 121.1(3) . . ?
C27 C26 H21 119.4 . . ?
C25 C26 H21 119.4 . . ?
C26 C27 C28 118.7(3) . . ?
C26 C27 C30 121.2(3) . . ?
C28 C27 C30 120.1(3) . . ?
C29 C28 C27 121.1(3) . . ?
C29 C28 H22 119.4 . . ?
C27 C28 H22 119.4 . . ?
C28 C29 C24 119.0(3) . . ?
C28 C29 H23 120.5 . . ?
C24 C29 H23 120.5 . . ?
C27 C30 H24A 109.5 . . ?
C27 C30 H25B 109.5 . . ?
H24A C30 H25B 109.5 . . ?
C27 C30 H26C 109.5 . . ?
H24A C30 H26C 109.5 . . ?
H25B C30 H26C 109.5 . . ?
C32 C31 C37 120.7(3) . . ?
C32 C31 N3 117.4(3) . . ?
C37 C31 N3 121.9(3) . . ?
C32 C32 C31 120.35(19) 2_655 . ?
C32 C32 H27 119.8 2_655 . ?
C31 C32 H27 119.8 . . ?
C34 C33 C33 120.3(2) . 2_655 ?
C34 C33 H28 119.9 . . ?
C33 C33 H28 119.9 2_655 . ?
C33 C34 C35 120.0(4) . . ?
C33 C34 H29 120.0 . . ?
C35 C34 H29 120.0 . . ?
C35 C35 C34 119.7(2) 2_655 . ?
C35 C35 C36 121.28(19) 2_655 . ?
C34 C35 C36 119.0(3) . . ?
O7 C36 C35 119.0(3) . . ?
O7 C36 C37 122.6(3) . . ?
C35 C36 C37 118.4(3) . . ?
C31 C37 C37 118.89(19) . 2_655 ?
C31 C37 C36 120.9(3) . . ?
C37 C37 C36 120.21(19) 2_655 . ?
N3 C38 H30A 109.5 . . ?
N3 C38 H31B 109.5 . . ?
H30A C38 H31B 109.5 . . ?
N3 C38 H32C 109.5 . . ?
H30A C38 H32C 109.5 . . ?
H31B C38 H32C 109.5 . . ?
C40 C39 C44 120.6(3) . . ?
C40 C39 S3 119.4(3) . . ?
C44 C39 S3 119.7(3) . . ?
C41 C40 C39 119.6(3) . . ?
C41 C40 H33 120.2 . . ?
C39 C40 H33 120.2 . . ?
C40 C41 C42 121.0(3) . . ?
C40 C41 H34 119.5 . . ?
C42 C41 H34 119.5 . . ?
C41 C42 C43 118.1(3) . . ?
C41 C42 C45 120.8(3) . . ?
C43 C42 C45 121.2(3) . . ?
C44 C43 C42 121.6(3) . . ?
C44 C43 H35 119.2 . . ?
C42 C43 H35 119.2 . . ?
C43 C44 C39 119.0(3) . . ?
C43 C44 H36 120.5 . . ?
C39 C44 H36 120.5 . . ?
C42 C45 H37A 109.5 . . ?
C42 C45 H38B 109.5 . . ?
H37A C45 H38B 109.5 . . ?
C42 C45 H39C 109.5 . . ?
H37A C45 H39C 109.5 . . ?
H38B C45 H39C 109.5 . . ?
Cl1 C46 Cl3 110.0(2) . . ?
Cl1 C46 Cl2 109.91(18) . . ?
Cl3 C46 Cl2 110.19(19) . . ?
Cl1 C46 H40 108.9 . . ?
Cl3 C46 H40 108.9 . . ?
Cl2 C46 H40 108.9 . . ?
Cl4 C47 Cl6 109.2(2) . . ?
Cl4 C47 Cl5 109.5(2) . . ?
Cl6 C47 Cl5 109.8(2) . . ?
Cl4 C47 H41 109.5 . . ?
Cl6 C47 H41 109.5 . . ?
Cl5 C47 H41 109.5 . . ?
Cl9 C48 Cl8 110.4(2) . . ?
Cl9 C48 Cl7 110.0(2) . . ?
Cl8 C48 Cl7 109.77(19) . . ?
Cl9 C48 H42 108.9 . . ?
Cl8 C48 H42 108.9 . . ?
Cl7 C48 H42 108.9 . . ?

loop_
_geom_bond_atom_site_label_1
_geom_bond_atom_site_label_2
_geom_bond_distance
_geom_bond_site_symmetry_2
_geom_bond_publ_flag
Cl1 C46 1.749(4) . ?
Cl2 C46 1.759(3) . ?
Cl3 C46 1.758(3) . ?
Cl4 C47 1.751(3) . ?
Cl5 C47 1.762(4) . ?
Cl6 C47 1.762(4) . ?
Cl7 C48 1.753(3) . ?
Cl8 C48 1.748(4) . ?
Cl9 C48 1.745(4) . ?
S1 O4 1.430(3) . ?
S1 O3 1.432(2) . ?
S1 N1 1.626(3) . ?
S1 C17 1.759(3) . ?
S2 O6 1.426(3) . ?
S2 O5 1.434(2) . ?
S2 N2 1.626(3) . ?
S2 C24 1.765(3) . ?
S3 O9 1.427(2) . ?
S3 O8 1.430(2) . ?
S3 N3 1.634(3) . ?
S3 C39 1.757(3) . ?
O1 C13 1.214(4) . ?
O2 C6 1.221(4) . ?
O7 C36 1.221(4) . ?
N1 C1 1.435(4) . ?
N1 C15 1.472(4) . ?
N2 C4 1.430(4) . ?
N2 C16 1.464(4) . ?
N3 C31 1.438(4) . ?
N3 C38 1.480(4) . ?
C1 C2 1.378(4) . ?
C1 C14 1.404(4) . ?
C2 C3 1.384(4) . ?
C2 H1 0.9500 . ?
C3 C4 1.382(4) . ?
C3 H2 0.9500 . ?
C4 C5 1.411(4) . ?
C5 C14 1.410(5) . ?
C5 C6 1.499(4) . ?
C6 C7 1.478(5) . ?
C7 C12 1.398(5) . ?
C7 C8 1.403(5) . ?
C8 C9 1.376(5) . ?
C8 H3 0.9500 . ?
C9 C10 1.392(6) . ?
C9 H4 0.9500 . ?
C10 C11 1.374(5) . ?
C10 H5 0.9500 . ?
C11 C12 1.393(4) . ?
C11 H6 0.9500 . ?
C12 C13 1.477(5) . ?
C13 C14 1.498(4) . ?
C15 H7A 0.9800 . ?
C15 H8B 0.9800 . ?
C15 H9C 0.9800 . ?
C16 H10A 0.9800 . ?
C16 H11B 0.9800 . ?
C16 H12C 0.9800 . ?
C17 C22 1.383(5) . ?
C17 C18 1.388(5) . ?
C18 C19 1.379(5) . ?
C18 H13 0.9500 . ?
C19 C20 1.386(5) . ?
C19 H14 0.9500 . ?
C20 C21 1.392(5) . ?
C20 C23 1.504(5) . ?
C21 C22 1.381(5) . ?
C21 H15 0.9500 . ?
C22 H16 0.9500 . ?
C23 H17A 0.9800 . ?
C23 H18B 0.9800 . ?
C23 H19C 0.9800 . ?
C24 C25 1.383(5) . ?
C24 C29 1.399(5) . ?
C25 C26 1.387(5) . ?
C25 H20 0.9500 . ?
C26 C27 1.385(5) . ?
C26 H21 0.9500 . ?
C27 C28 1.399(5) . ?
C27 C30 1.505(4) . ?
C28 C29 1.376(5) . ?
C28 H22 0.9500 . ?
C29 H23 0.9500 . ?
C30 H24A 0.9800 . ?
C30 H25B 0.9800 . ?
C30 H26C 0.9800 . ?
C31 C32 1.383(4) . ?
C31 C37 1.408(4) . ?
C32 C32 1.375(6) 2_655 ?
C32 H27 0.9500 . ?
C33 C34 1.374(5) . ?
C33 C33 1.388(8) 2_655 ?
C33 H28 0.9500 . ?
C34 C35 1.401(5) . ?
C34 H29 0.9500 . ?
C35 C35 1.387(7) 2_655 ?
C35 C36 1.481(5) . ?
C36 C37 1.506(4) . ?
C37 C37 1.412(7) 2_655 ?
C38 H30A 0.9800 . ?
C38 H31B 0.9800 . ?
C38 H32C 0.9800 . ?
C39 C40 1.385(5) . ?
C39 C44 1.389(5) . ?
C40 C41 1.378(5) . ?
C40 H33 0.9500 . ?
C41 C42 1.393(5) . ?
C41 H34 0.9500 . ?
C42 C43 1.395(5) . ?
C42 C45 1.491(5) . ?
C43 C44 1.375(5) . ?
C43 H35 0.9500 . ?
C44 H36 0.9500 . ?
C45 H37A 0.9800 . ?
C45 H38B 0.9800 . ?
C45 H39C 0.9800 . ?
C46 H40 1.0000 . ?
C47 H41 1.0000 . ?
C48 H42 1.0000 . ?

loop_
_geom_torsion_atom_site_label_1
_geom_torsion_atom_site_label_2
_geom_torsion_atom_site_label_3
_geom_torsion_atom_site_label_4
_geom_torsion
_geom_torsion_site_symmetry_1
_geom_torsion_site_symmetry_2
_geom_torsion_site_symmetry_3
_geom_torsion_site_symmetry_4
_geom_torsion_publ_flag
O4 S1 N1 C1 -41.3(2) . . . . ?
O3 S1 N1 C1 -171.0(2) . . . . ?
C17 S1 N1 C1 73.9(2) . . . . ?
O4 S1 N1 C15 169.1(2) . . . . ?
O3 S1 N1 C15 39.5(3) . . . . ?
C17 S1 N1 C15 -75.6(3) . . . . ?
O6 S2 N2 C4 -37.0(3) . . . . ?
O5 S2 N2 C4 -167.3(2) . . . . ?
C24 S2 N2 C4 77.7(3) . . . . ?
O6 S2 N2 C16 148.9(3) . . . . ?
O5 S2 N2 C16 18.6(3) . . . . ?
C24 S2 N2 C16 -96.5(3) . . . . ?
O9 S3 N3 C31 -33.0(3) . . . . ?
O8 S3 N3 C31 -163.1(2) . . . . ?
C39 S3 N3 C31 82.4(2) . . . . ?
O9 S3 N3 C38 -178.4(2) . . . . ?
O8 S3 N3 C38 51.5(3) . . . . ?
C39 S3 N3 C38 -63.0(3) . . . . ?
C15 N1 C1 C2 65.5(4) . . . . ?
S1 N1 C1 C2 -85.0(3) . . . . ?
C15 N1 C1 C14 -117.8(3) . . . . ?
S1 N1 C1 C14 91.6(3) . . . . ?
C14 C1 C2 C3 -4.1(5) . . . . ?
N1 C1 C2 C3 172.6(3) . . . . ?
C1 C2 C3 C4 0.1(5) . . . . ?
C2 C3 C4 C5 1.8(5) . . . . ?
C2 C3 C4 N2 -176.8(3) . . . . ?
C16 N2 C4 C3 100.1(4) . . . . ?
S2 N2 C4 C3 -74.2(4) . . . . ?
C16 N2 C4 C5 -78.6(4) . . . . ?
S2 N2 C4 C5 107.2(3) . . . . ?
C3 C4 C5 C14 0.2(5) . . . . ?
N2 C4 C5 C14 178.8(3) . . . . ?
C3 C4 C5 C6 -178.6(3) . . . . ?
N2 C4 C5 C6 0.0(5) . . . . ?
C14 C5 C6 O2 176.5(3) . . . . ?
C4 C5 C6 O2 -4.7(6) . . . . ?
C14 C5 C6 C7 -4.2(5) . . . . ?
C4 C5 C6 C7 174.5(3) . . . . ?
O2 C6 C7 C12 -173.4(4) . . . . ?
C5 C6 C7 C12 7.4(5) . . . . ?
O2 C6 C7 C8 6.2(5) . . . . ?
C5 C6 C7 C8 -173.1(3) . . . . ?
C12 C7 C8 C9 -1.9(5) . . . . ?
C6 C7 C8 C9 178.5(3) . . . . ?
C7 C8 C9 C10 0.5(6) . . . . ?
C8 C9 C10 C11 1.2(6) . . . . ?
C9 C10 C11 C12 -1.4(6) . . . . ?
C10 C11 C12 C7 -0.1(6) . . . . ?
C10 C11 C12 C13 178.1(3) . . . . ?
C8 C7 C12 C11 1.7(5) . . . . ?
C6 C7 C12 C11 -178.7(3) . . . . ?
C8 C7 C12 C13 -176.5(3) . . . . ?
C6 C7 C12 C13 3.1(5) . . . . ?
C11 C12 C13 O1 -18.6(5) . . . . ?
C7 C12 C13 O1 159.6(3) . . . . ?
C11 C12 C13 C14 165.6(3) . . . . ?
C7 C12 C13 C14 -16.2(5) . . . . ?
C2 C1 C14 C5 6.1(5) . . . . ?
N1 C1 C14 C5 -170.6(3) . . . . ?
C2 C1 C14 C13 -170.3(3) . . . . ?
N1 C1 C14 C13 13.1(5) . . . . ?
C4 C5 C14 C1 -4.1(5) . . . . ?
C6 C5 C14 C1 174.7(3) . . . . ?
C4 C5 C14 C13 172.3(3) . . . . ?
C6 C5 C14 C13 -9.0(5) . . . . ?
O1 C13 C14 C1 19.9(5) . . . . ?
C12 C13 C14 C1 -164.5(3) . . . . ?
O1 C13 C14 C5 -156.4(3) . . . . ?
C12 C13 C14 C5 19.2(5) . . . . ?
O4 S1 C17 C22 24.8(3) . . . . ?
O3 S1 C17 C22 156.8(3) . . . . ?
N1 S1 C17 C22 -89.1(3) . . . . ?
O4 S1 C17 C18 -159.4(3) . . . . ?
O3 S1 C17 C18 -27.4(3) . . . . ?
N1 S1 C17 C18 86.8(3) . . . . ?
C22 C17 C18 C19 0.4(5) . . . . ?
S1 C17 C18 C19 -175.4(3) . . . . ?
C17 C18 C19 C20 0.9(5) . . . . ?
C18 C19 C20 C21 -2.1(5) . . . . ?
C18 C19 C20 C23 178.1(3) . . . . ?
C19 C20 C21 C22 1.9(5) . . . . ?
C23 C20 C21 C22 -178.3(3) . . . . ?
C20 C21 C22 C17 -0.7(5) . . . . ?
C18 C17 C22 C21 -0.5(5) . . . . ?
S1 C17 C22 C21 175.2(2) . . . . ?
O6 S2 C24 C25 13.4(3) . . . . ?
O5 S2 C24 C25 144.3(3) . . . . ?
N2 S2 C24 C25 -102.3(3) . . . . ?
O6 S2 C24 C29 -170.2(3) . . . . ?
O5 S2 C24 C29 -39.3(3) . . . . ?
N2 S2 C24 C29 74.2(3) . . . . ?
C29 C24 C25 C26 1.0(5) . . . . ?
S2 C24 C25 C26 177.4(3) . . . . ?
C24 C25 C26 C27 0.0(5) . . . . ?
C25 C26 C27 C28 -1.0(5) . . . . ?
C25 C26 C27 C30 179.5(3) . . . . ?
C26 C27 C28 C29 1.0(5) . . . . ?
C30 C27 C28 C29 -179.4(3) . . . . ?
C27 C28 C29 C24 -0.1(5) . . . . ?
C25 C24 C29 C28 -0.9(5) . . . . ?
S2 C24 C29 C28 -177.3(3) . . . . ?
C38 N3 C31 C32 57.0(4) . . . . ?
S3 N3 C31 C32 -89.1(3) . . . . ?
C38 N3 C31 C37 -122.4(3) . . . . ?
S3 N3 C31 C37 91.5(4) . . . . ?
C37 C31 C32 C32 -1.6(6) . . . 2_655 ?
N3 C31 C32 C32 179.1(4) . . . 2_655 ?
C33 C33 C34 C35 -0.7(7) 2_655 . . . ?
C33 C34 C35 C35 -1.9(6) . . . 2_655 ?
C33 C34 C35 C36 176.8(3) . . . . ?
C35 C35 C36 O7 176.6(4) 2_655 . . . ?
C34 C35 C36 O7 -2.0(5) . . . . ?
C35 C35 C36 C37 -4.2(6) 2_655 . . . ?
C34 C35 C36 C37 177.1(3) . . . . ?
C32 C31 C37 C37 -1.2(6) . . . 2_655 ?
N3 C31 C37 C37 178.2(4) . . . 2_655 ?
C32 C31 C37 C36 179.9(3) . . . . ?
N3 C31 C37 C36 -0.8(5) . . . . ?
O7 C36 C37 C31 -0.9(6) . . . . ?
C35 C36 C37 C31 180.0(3) . . . . ?
O7 C36 C37 C37 -179.8(4) . . . 2_655 ?
C35 C36 C37 C37 1.0(6) . . . 2_655 ?
O9 S3 C39 C40 -154.4(3) . . . . ?
O8 S3 C39 C40 -22.6(3) . . . . ?
N3 S3 C39 C40 91.0(3) . . . . ?
O9 S3 C39 C44 30.6(3) . . . . ?
O8 S3 C39 C44 162.5(3) . . . . ?
N3 S3 C39 C44 -83.9(3) . . . . ?
C44 C39 C40 C41 1.3(5) . . . . ?
S3 C39 C40 C41 -173.6(3) . . . . ?
C39 C40 C41 C42 0.0(5) . . . . ?
C40 C41 C42 C43 -1.0(5) . . . . ?
C40 C41 C42 C45 178.7(3) . . . . ?
C41 C42 C43 C44 0.8(5) . . . . ?
C45 C42 C43 C44 -178.9(3) . . . . ?
C42 C43 C44 C39 0.4(5) . . . . ?
C40 C39 C44 C43 -1.5(5) . . . . ?
S3 C39 C44 C43 173.4(3) . . . . ?
